data_8103164
loop_
_publ_author_name
'Xue-Wen Zhu'
'Ying-Jun Zhang'
'Chun-Xia Zhang'
'Heng-Yu Qian'

_publ_section_title
;
 Crystal structure of
 (E)-N'-(4-(diethylamino)-2-hydroxybenzylidene)nicotinohydrazide --- water
 (1:1), C17H20N4O2 &#x00B7; H2O
;
_journal_issue 3
_journal_name_full 'Zeitschrift f\"ur Kristallographie - New Crystal Structures'
_journal_page_first 375
_journal_volume 226
_journal_year 2011
_chemical_formula_moiety 'C17 H20 N4 O2, H2 O'
_chemical_formula_sum 'C17 H22 N4 O3'
_chemical_formula_weight 330.39
_space_group_IT_number 2
_symmetry_cell_setting triclinic
_symmetry_space_group_name_Hall '-P 1'
_symmetry_space_group_name_H-M 'P -1'
_atom_sites_solution_hydrogens geom
_atom_sites_solution_primary direct
_atom_sites_solution_secondary difmap
_audit_creation_method SHELXL-97
_audit_update_record
;
2011-03-08 # Formatted by publCIF
;
_cell_angle_alpha 86.044(2)
_cell_angle_beta 78.555(2)
_cell_angle_gamma 74.218(2)
_cell_formula_units_Z 2
_cell_length_a 6.6858(3)
_cell_length_b 7.9713(3)
_cell_length_c 16.7515(6)
_cell_measurement_reflns_used 2787
_cell_measurement_temperature 296(2)
_cell_measurement_theta_max 27
_cell_measurement_theta_min 2.5
_cell_volume 841.92(6)
_computing_cell_refinement 'CrysAlisPro, Oxford Diffraction Ltd.'
_computing_data_collection 'CrysAlisPro, Oxford Diffraction Ltd.'
_computing_data_reduction 'CrysAlisPro, Oxford Diffraction Ltd.'
_computing_molecular_graphics 'XP in SHELXTL (Sheldrick, 2008)'
_computing_publication_material SHELXTL
_computing_structure_refinement 'SHELXL-97 (Sheldrick, 1997)'
_computing_structure_solution 'SHELXS-97 (Sheldrick, 1990)'
_diffrn_ambient_temperature 296(2)
_diffrn_measured_fraction_theta_full 0.996
_diffrn_measured_fraction_theta_max 0.996
_diffrn_measurement_device_type 'Xcalibur, Eos, Gemini'
_diffrn_measurement_method '\f and \w'
_diffrn_radiation_monochromator graphite
_diffrn_radiation_source 'fine-focus sealed tube'
_diffrn_radiation_type MoK\a
_diffrn_radiation_wavelength 0.71073
_diffrn_reflns_av_R_equivalents 0.0381
_diffrn_reflns_av_sigmaI/netI 0.0342
_diffrn_reflns_limit_h_max 8
_diffrn_reflns_limit_h_min -7
_diffrn_reflns_limit_k_max 10
_diffrn_reflns_limit_k_min -10
_diffrn_reflns_limit_l_max 21
_diffrn_reflns_limit_l_min -21
_diffrn_reflns_number 13684
_diffrn_reflns_theta_full 27.00
_diffrn_reflns_theta_max 27.00
_diffrn_reflns_theta_min 2.48
_diffrn_standards_decay_% 0
_diffrn_standards_interval_time 0
_diffrn_standards_number 3669
_exptl_absorpt_coefficient_mu 0.091
_exptl_absorpt_correction_T_max 0.9837
_exptl_absorpt_correction_T_min 0.9793
_exptl_absorpt_correction_type multi-scan
_exptl_absorpt_process_details '(SADABS; Sheldrick, 1996)'
_exptl_crystal_colour 'pale yellow'
_exptl_crystal_density_diffrn 1.303
_exptl_crystal_density_method 'not measured'
_exptl_crystal_description block
_exptl_crystal_F_000 352
_exptl_crystal_size_max 0.23
_exptl_crystal_size_mid 0.21
_exptl_crystal_size_min 0.18
_refine_diff_density_max 0.223
_refine_diff_density_min -0.259
_refine_diff_density_rms 0.046
_refine_ls_extinction_method none
_refine_ls_goodness_of_fit_ref 1.091
_refine_ls_hydrogen_treatment mixed
_refine_ls_matrix_type full
_refine_ls_number_parameters 225
_refine_ls_number_reflns 3669
_refine_ls_number_restraints 0
_refine_ls_restrained_S_all 1.091
_refine_ls_R_factor_all 0.0536
_refine_ls_R_factor_gt 0.0454
_refine_ls_shift/su_max 0.000
_refine_ls_shift/su_mean 0.000
_refine_ls_structure_factor_coef Fsqd
_refine_ls_weighting_details 'calc w=1/[\s^2^(Fo^2^)+(0.0728P)^2^+0.0920P] where P=(Fo^2^+2Fc^2^)/3'
_refine_ls_weighting_scheme calc
_refine_ls_wR_factor_gt 0.1329
_refine_ls_wR_factor_ref 0.1388
_reflns_number_gt 3004
_reflns_number_total 3669
_reflns_threshold_expression >2sigma(I)
_cod_data_source_file 1267-3432.cff
_cod_data_source_block c
_cod_database_code 8103164

loop_
_symmetry_equiv_pos_as_xyz
'x, y, z'
'-x, -y, -z'

loop_
_atom_site_label
_atom_site_type_symbol
_atom_site_fract_x
_atom_site_fract_y
_atom_site_fract_z
_atom_site_U_iso_or_equiv
_atom_site_adp_type
_atom_site_occupancy
_atom_site_symmetry_multiplicity
_atom_site_calc_flag
_atom_site_refinement_flags
N3 N 0.50281(17) 0.05174(12) 0.20958(6) 0.0433(3) Uani 1 1 d .
N2 N 0.56571(16) 0.19162(12) 0.16949(6) 0.0420(3) Uani 1 1 d .
H2A H 0.6977 0.1858 0.1531 0.050 Uiso 1 1 calc R
C11 C 0.54777(19) -0.55351(14) 0.33761(7) 0.0388(3) Uani 1 1 d .
C8 C 0.61163(19) -0.23664(14) 0.26243(7) 0.0391(3) Uani 1 1 d .
C10 C 0.37716(19) -0.40620(15) 0.33386(7) 0.0426(3) Uani 1 1 d .
H10A H 0.2408 -0.4119 0.3572 0.051 Uiso 1 1 calc R
C9 C 0.40777(19) -0.25298(14) 0.29630(7) 0.0403(3) Uani 1 1 d .
C5 C 0.49175(18) 0.48798(13) 0.11675(7) 0.0375(3) Uani 1 1 d .
C7 C 0.6527(2) -0.08251(15) 0.22102(7) 0.0423(3) Uani 1 1 d .
H7A H 0.7922 -0.0796 0.2018 0.051 Uiso 1 1 calc R
C6 C 0.41616(19) 0.33719(14) 0.15654(7) 0.0412(3) Uani 1 1 d .
C13 C 0.7804(2) -0.38316(16) 0.26885(8) 0.0451(3) Uani 1 1 d .
H13A H 0.9174 -0.3755 0.2481 0.054 Uiso 1 1 calc R
O1 O 0.22643(15) 0.34790(12) 0.17572(7) 0.0642(3) Uani 1 1 d .
N4 N 0.51731(17) -0.70914(13) 0.37063(7) 0.0468(3) Uani 1 1 d .
N1 N 0.38047(19) 0.78887(13) 0.07499(8) 0.0548(3) Uani 1 1 d .
C12 C 0.7526(2) -0.53690(16) 0.30433(8) 0.0448(3) Uani 1 1 d .
H12A H 0.8695 -0.6311 0.3065 0.054 Uiso 1 1 calc R
C4 C 0.3390(2) 0.64293(16) 0.10854(8) 0.0488(3) Uani 1 1 d .
H4A H 0.1980 0.6446 0.1278 0.059 Uiso 1 1 calc R
C1 C 0.6998(2) 0.48710(15) 0.08774(8) 0.0481(3) Uani 1 1 d .
H1B H 0.8080 0.3868 0.0920 0.058 Uiso 1 1 calc R
C16 C 0.6958(2) -0.86051(16) 0.37448(9) 0.0536(3) Uani 1 1 d .
H16A H 0.7968 -0.8666 0.3237 0.064 Uiso 1 1 calc R
H16B H 0.6455 -0.9647 0.3790 0.064 Uiso 1 1 calc R
C3 C 0.5831(2) 0.78264(16) 0.04723(8) 0.0516(3) Uani 1 1 d .
H3B H 0.6161 0.8827 0.0231 0.062 Uiso 1 1 calc R
C2 C 0.7455(2) 0.63707(16) 0.05229(9) 0.0533(3) Uani 1 1 d .
H2B H 0.8848 0.6391 0.0321 0.064 Uiso 1 1 calc R
C14 C 0.3106(2) -0.72420(18) 0.41221(9) 0.0543(3) Uani 1 1 d .
H14A H 0.3062 -0.8444 0.4100 0.065 Uiso 1 1 calc R
H14B H 0.2045 -0.6531 0.3832 0.065 Uiso 1 1 calc R
C17 C 0.8084(3) -0.8608(2) 0.44391(11) 0.0705(4) Uani 1 1 d .
H17A H 0.9238 -0.9640 0.4419 0.106 Uiso 1 1 calc R
H17B H 0.7113 -0.8590 0.4947 0.106 Uiso 1 1 calc R
H17C H 0.8618 -0.7596 0.4395 0.106 Uiso 1 1 calc R
C15 C 0.2538(3) -0.6700(2) 0.49964(10) 0.0757(5) Uani 1 1 d .
H15A H 0.1153 -0.6828 0.5228 0.114 Uiso 1 1 calc R
H15B H 0.2546 -0.5504 0.5026 0.114 Uiso 1 1 calc R
H15C H 0.3551 -0.7422 0.5294 0.114 Uiso 1 1 calc R
O2 O 0.23299(15) -0.11954(12) 0.29316(7) 0.0627(3) Uani 1 1 d .
H2 H 0.2683 -0.0353 0.2699 0.094 Uiso 1 1 calc R
O3 O 0.03481(17) 0.10898(15) 0.12856(9) 0.0701(3) Uani 1 1 d .
H3A H 0.108(4) 0.175(3) 0.1450(13) 0.098(7) Uiso 1 1 d .
H3C H 0.131(4) 0.017(3) 0.1101(13) 0.095(6) Uiso 1 1 d .

loop_
_atom_site_aniso_label
_atom_site_aniso_U_11
_atom_site_aniso_U_22
_atom_site_aniso_U_33
_atom_site_aniso_U_23
_atom_site_aniso_U_13
_atom_site_aniso_U_12
N3 0.0532(6) 0.0324(5) 0.0447(6) 0.0048(4) -0.0041(4) -0.0169(4)
N2 0.0457(6) 0.0317(5) 0.0478(6) 0.0081(4) -0.0044(4) -0.0143(4)
C11 0.0476(6) 0.0359(6) 0.0348(6) 0.0078(4) -0.0104(5) -0.0146(5)
C8 0.0458(6) 0.0341(6) 0.0373(6) 0.0042(4) -0.0043(5) -0.0139(5)
C10 0.0389(6) 0.0422(6) 0.0450(7) 0.0095(5) -0.0043(5) -0.0127(5)
C9 0.0419(6) 0.0340(5) 0.0407(6) 0.0045(4) -0.0038(5) -0.0066(4)
C5 0.0445(6) 0.0302(5) 0.0356(6) 0.0002(4) -0.0060(5) -0.0072(4)
C7 0.0489(7) 0.0367(6) 0.0418(6) 0.0048(5) -0.0045(5) -0.0161(5)
C6 0.0429(6) 0.0328(6) 0.0457(6) -0.0013(5) -0.0021(5) -0.0107(5)
C13 0.0388(6) 0.0449(6) 0.0490(7) 0.0091(5) -0.0040(5) -0.0124(5)
O1 0.0438(5) 0.0428(5) 0.0987(8) 0.0017(5) 0.0028(5) -0.0116(4)
N4 0.0545(6) 0.0378(5) 0.0505(6) 0.0147(4) -0.0141(5) -0.0171(5)
N1 0.0573(7) 0.0349(5) 0.0662(7) 0.0092(5) -0.0142(6) -0.0026(5)
C12 0.0426(6) 0.0389(6) 0.0484(7) 0.0104(5) -0.0075(5) -0.0065(5)
C4 0.0443(7) 0.0379(6) 0.0598(8) 0.0045(5) -0.0097(6) -0.0051(5)
C1 0.0459(7) 0.0312(6) 0.0578(8) 0.0083(5) -0.0007(6) -0.0029(5)
C16 0.0671(9) 0.0358(6) 0.0592(8) 0.0106(5) -0.0186(7) -0.0138(6)
C3 0.0653(8) 0.0330(6) 0.0520(7) 0.0110(5) -0.0075(6) -0.0110(5)
C2 0.0505(7) 0.0397(6) 0.0615(8) 0.0097(6) 0.0032(6) -0.0104(5)
C14 0.0605(8) 0.0470(7) 0.0614(8) 0.0189(6) -0.0139(6) -0.0271(6)
C17 0.0707(10) 0.0720(10) 0.0719(10) 0.0203(8) -0.0301(8) -0.0171(8)
C15 0.0724(11) 0.0802(11) 0.0657(10) 0.0079(8) -0.0011(8) -0.0159(9)
O2 0.0454(5) 0.0433(5) 0.0827(7) 0.0196(5) 0.0030(5) 0.0004(4)
O3 0.0433(6) 0.0436(5) 0.1205(10) 0.0091(6) -0.0166(6) -0.0083(4)

loop_
_atom_type_symbol
_atom_type_description
_atom_type_scat_dispersion_real
_atom_type_scat_dispersion_imag
_atom_type_scat_source
C C 0.0033 0.0016 'International Tables Vol C Tables 4.2.6.8 and 6.1.1.4'
H H 0.0000 0.0000 'International Tables Vol C Tables 4.2.6.8 and 6.1.1.4'
N N 0.0061 0.0033 'International Tables Vol C Tables 4.2.6.8 and 6.1.1.4'
O O 0.0106 0.0060 'International Tables Vol C Tables 4.2.6.8 and 6.1.1.4'

loop_
_geom_angle_atom_site_label_1
_geom_angle_atom_site_label_2
_geom_angle_atom_site_label_3
_geom_angle
C7 N3 N2 115.78(10)
C6 N2 N3 118.68(10)
C6 N2 H2A 120.7
N3 N2 H2A 120.7
N4 C11 C10 121.65(11)
N4 C11 C12 120.93(10)
C10 C11 C12 117.40(10)
C13 C8 C9 116.56(10)
C13 C8 C7 119.67(11)
C9 C8 C7 123.75(11)
C9 C10 C11 121.38(11)
C9 C10 H10A 119.3
C11 C10 H10A 119.3
O2 C9 C10 117.23(10)
O2 C9 C8 121.49(10)
C10 C9 C8 121.28(11)
C1 C5 C4 117.15(11)
C1 C5 C6 125.66(10)
C4 C5 C6 117.19(11)
N3 C7 C8 122.06(11)
N3 C7 H7A 119.0
C8 C7 H7A 119.0
O1 C6 N2 122.60(11)
O1 C6 C5 120.63(11)
N2 C6 C5 116.77(10)
C12 C13 C8 122.90(11)
C12 C13 H13A 118.6
C8 C13 H13A 118.6
C11 N4 C14 121.62(10)
C11 N4 C16 121.04(11)
C14 N4 C16 116.90(10)
C4 N1 C3 116.59(11)
C13 C12 C11 120.44(11)
C13 C12 H12A 119.8
C11 C12 H12A 119.8
N1 C4 C5 124.51(12)
N1 C4 H4A 117.7
C5 C4 H4A 117.7
C5 C1 C2 119.06(11)
C5 C1 H1B 120.5
C2 C1 H1B 120.5
N4 C16 C17 114.71(12)
N4 C16 H16A 108.6
C17 C16 H16A 108.6
N4 C16 H16B 108.6
C17 C16 H16B 108.6
H16A C16 H16B 107.6
N1 C3 C2 123.57(12)
N1 C3 H3B 118.2
C2 C3 H3B 118.2
C3 C2 C1 119.12(12)
C3 C2 H2B 120.4
C1 C2 H2B 120.4
N4 C14 C15 114.35(13)
N4 C14 H14A 108.7
C15 C14 H14A 108.7
N4 C14 H14B 108.7
C15 C14 H14B 108.7
H14A C14 H14B 107.6
C16 C17 H17A 109.5
C16 C17 H17B 109.5
H17A C17 H17B 109.5
C16 C17 H17C 109.5
H17A C17 H17C 109.5
H17B C17 H17C 109.5
C14 C15 H15A 109.5
C14 C15 H15B 109.5
H15A C15 H15B 109.5
C14 C15 H15C 109.5
H15A C15 H15C 109.5
H15B C15 H15C 109.5
C9 O2 H2 109.5
H3A O3 H3C 103.5(19)

loop_
_geom_bond_atom_site_label_1
_geom_bond_atom_site_label_2
_geom_bond_distance
N3 C7 1.2848(15)
N3 N2 1.3823(13)
N2 C6 1.3466(15)
N2 H2A 0.8600
C11 N4 1.3727(14)
C11 C10 1.4048(16)
C11 C12 1.4104(17)
C8 C13 1.4011(16)
C8 C9 1.4058(17)
C8 C7 1.4339(15)
C10 C9 1.3814(16)
C10 H10A 0.9300
C9 O2 1.3565(14)
C5 C1 1.3780(17)
C5 C4 1.3907(15)
C5 C6 1.4935(16)
C7 H7A 0.9300
C6 O1 1.2259(15)
C13 C12 1.3672(16)
C13 H13A 0.9300
N4 C14 1.4513(17)
N4 C16 1.4561(16)
N1 C4 1.3303(16)
N1 C3 1.3308(19)
C12 H12A 0.9300
C4 H4A 0.9300
C1 C2 1.3796(17)
C1 H1B 0.9300
C16 C17 1.505(2)
C16 H16A 0.9700
C16 H16B 0.9700
C3 C2 1.3673(18)
C3 H3B 0.9300
C2 H2B 0.9300
C14 C15 1.501(2)
C14 H14A 0.9700
C14 H14B 0.9700
C17 H17A 0.9600
C17 H17B 0.9600
C17 H17C 0.9600
C15 H15A 0.9600
C15 H15B 0.9600
C15 H15C 0.9600
O2 H2 0.8200
O3 H3A 0.90(2)
O3 H3C 0.86(2)

loop_
_geom_hbond_atom_site_label_D
_geom_hbond_atom_site_label_H
_geom_hbond_atom_site_label_A
_geom_hbond_distance_DH
_geom_hbond_distance_HA
_geom_hbond_distance_DA
_geom_hbond_angle_DHA
_geom_hbond_site_symmetry_A
N2 H2A O3 0.86 2.13 2.9708(15) 165.4 1_655
O3 H3C N1 0.86(2) 2.13(2) 2.9904(16) 174.4(19) 1_545
